data_7152232
loop_
_publ_author_name
'Das, Priyadip'
'Kesharwani, Manoj K.'
'Mandal, Amal K.'
'Suresh, Eringathodi'
'Ganguly, Bishwajit'
'Das, Amitava'

_publ_section_title
;
 An alternative approach: a highly selective dual responding fluoride
 sensor having active methylene group as binding site().
;
_journal_issue 11
_journal_name_full 'Organic &amp; biomolecular chemistry'
_journal_page_first 2263
_journal_page_last 2271
_journal_paper_doi 10.1039/c2ob06815j
_journal_volume 10
_journal_year 2012
_chemical_formula_moiety '(C48H40P2)2 (PF6)4 (CHCL3)2'
_chemical_formula_sum 'C49 H41 Cl3 F12 P4'
_chemical_formula_weight 1088.05
_chemical_name_systematic
;
?
;
_space_group_IT_number 14
_symmetry_cell_setting monoclinic
_symmetry_space_group_name_Hall '-P 2ybc'
_symmetry_space_group_name_H-M 'P 1 21/c 1'
_atom_sites_solution_hydrogens geom
_atom_sites_solution_primary direct
_atom_sites_solution_secondary difmap
_audit_creation_method SHELXL-97
_cell_angle_alpha 90.00
_cell_angle_beta 90.2290(10)
_cell_angle_gamma 90.00
_cell_formula_units_Z 8
_cell_length_a 20.4538(12)
_cell_length_b 25.3853(15)
_cell_length_c 19.2348(12)
_cell_measurement_reflns_used 2028
_cell_measurement_temperature 293(2)
_cell_measurement_theta_max 17.29
_cell_measurement_theta_min 2.16
_cell_volume 9987.1(10)
_computing_cell_refinement 'BRUKER SMART'
_computing_data_collection 'BRUKER SMART'
_computing_data_reduction 'BRUKER SAINT'
_computing_molecular_graphics ORTEP
_computing_structure_refinement 'SHELXL-97 (Sheldrick, 1997)'
_computing_structure_solution 'SHELXS-97 (Sheldrick, 1990)'
_diffrn_ambient_temperature 293(2)
_diffrn_measured_fraction_theta_full 0.973
_diffrn_measured_fraction_theta_max 0.973
_diffrn_measurement_device_type 'BRUKER SMART APEX CCD DIFFRACTOMETER'
_diffrn_measurement_method 'OMEGA-PHI SCAN'
_diffrn_radiation_monochromator graphite
_diffrn_radiation_source 'fine-focus sealed tube'
_diffrn_radiation_type MoK\a
_diffrn_radiation_wavelength 0.71073
_diffrn_reflns_av_R_equivalents 0.1229
_diffrn_reflns_av_sigmaI/netI 0.1414
_diffrn_reflns_limit_h_max 22
_diffrn_reflns_limit_h_min -22
_diffrn_reflns_limit_k_max 28
_diffrn_reflns_limit_k_min -28
_diffrn_reflns_limit_l_max 21
_diffrn_reflns_limit_l_min -17
_diffrn_reflns_number 43845
_diffrn_reflns_theta_full 23.50
_diffrn_reflns_theta_max 23.50
_diffrn_reflns_theta_min 1.28
_exptl_absorpt_coefficient_mu 0.391
_exptl_absorpt_correction_T_max 0.9259
_exptl_absorpt_correction_T_min 0.8406
_exptl_absorpt_correction_type multi-scan
_exptl_absorpt_process_details 'BRUKER SADABS'
_exptl_crystal_colour COLOURLESS
_exptl_crystal_density_diffrn 1.447
_exptl_crystal_density_method 'not measured'
_exptl_crystal_description blocks
_exptl_crystal_F_000 4432
_exptl_crystal_size_max 0.46
_exptl_crystal_size_mid 0.32
_exptl_crystal_size_min 0.20
_refine_diff_density_max 0.797
_refine_diff_density_min -0.529
_refine_diff_density_rms 0.091
_refine_ls_extinction_method none
_refine_ls_goodness_of_fit_ref 1.115
_refine_ls_hydrogen_treatment constr
_refine_ls_matrix_type full
_refine_ls_number_parameters 1225
_refine_ls_number_reflns 14757
_refine_ls_number_restraints 0
_refine_ls_restrained_S_all 1.115
_refine_ls_R_factor_all 0.2090
_refine_ls_R_factor_gt 0.1336
_refine_ls_shift/su_max 0.000
_refine_ls_shift/su_mean 0.000
_refine_ls_structure_factor_coef Fsqd
_refine_ls_weighting_details 'calc w=1/[\s^2^(Fo^2^)+(0.1168P)^2^+30.5460P] where P=(Fo^2^+2Fc^2^)/3'
_refine_ls_weighting_scheme calc
_refine_ls_wR_factor_gt 0.2789
_refine_ls_wR_factor_ref 0.3180
_reflns_number_gt 8439
_reflns_number_total 14757
_reflns_threshold_expression >2sigma(I)
_cod_data_source_file c2ob06815j.txt
_cod_data_source_block dasnaphf
_cod_depositor_comments
;
The following automatic conversions were performed:

'_symmetry_cell_setting' value 'MONOCLINIC' changed to 'monoclinic'
according to /home/saulius/struct/CIF-dictionaries/cif_core.dic
dictionary named 'cif_core.dic' version 2.4.1 from
2010-06-29.

'_refine_ls_weighting_scheme' value 'CALC' changed to
'calc' according to
/home/saulius/struct/CIF-dictionaries/cif_core.dic dictionary named
'cif_core.dic' version 2.4.1 from 2010-06-29.

Automatic conversion script
Id: cif_fix_values 1715 2011-07-08 13:25:40Z adriana 
;
_cod_original_sg_symbol_H-M P21/c
_cod_database_code 7152232

loop_
_symmetry_equiv_pos_as_xyz
'x, y, z'
'-x, y+1/2, -z+1/2'
'-x, -y, -z'
'x, -y-1/2, z-1/2'

loop_
_atom_site_label
_atom_site_type_symbol
_atom_site_fract_x
_atom_site_fract_y
_atom_site_fract_z
_atom_site_U_iso_or_equiv
_atom_site_adp_type
_atom_site_occupancy
_atom_site_calc_flag
_atom_site_refinement_flags
P1 P 0.77689(11) 0.38988(9) 0.90403(12) 0.0288(6) Uani 1 d .
P2 P 0.62635(12) 0.20994(9) 0.89876(12) 0.0311(6) Uani 1 d .
P3 P 0.12972(11) 0.20348(9) 0.87854(12) 0.0302(6) Uani 1 d .
P4 P 0.26978(11) 0.38214(9) 0.88619(12) 0.0261(6) Uani 1 d .
C1 C 0.8430(4) 0.1936(4) 0.8271(5) 0.040(2) Uani 1 d .
C2 C 0.8798(5) 0.1473(4) 0.8163(6) 0.059(3) Uani 1 d .
H2 H 0.8720 0.1176 0.8434 0.071 Uiso 1 calc R
C3 C 0.9274(6) 0.1461(5) 0.7656(6) 0.066(3) Uani 1 d .
H3 H 0.9507 0.1153 0.7571 0.079 Uiso 1 calc R
C4 C 0.9403(6) 0.1913(6) 0.7273(6) 0.068(4) Uani 1 d .
H4 H 0.9735 0.1905 0.6944 0.082 Uiso 1 calc R
C5 C 0.9057(5) 0.2368(5) 0.7363(6) 0.055(3) Uani 1 d .
H5 H 0.9146 0.2661 0.7089 0.066 Uiso 1 calc R
C6 C 0.8559(4) 0.2392(4) 0.7878(5) 0.037(2) Uani 1 d .
C7 C 0.8202(4) 0.2841(4) 0.7983(5) 0.037(2) Uani 1 d .
H7 H 0.8299 0.3138 0.7721 0.044 Uiso 1 calc R
C8 C 0.7698(4) 0.2870(3) 0.8470(5) 0.032(2) Uani 1 d .
C9 C 0.7558(4) 0.2416(3) 0.8872(4) 0.032(2) Uani 1 d .
C10 C 0.7932(4) 0.1973(4) 0.8771(4) 0.035(2) Uani 1 d .
H10 H 0.7851 0.1680 0.9049 0.042 Uiso 1 calc R
C11 C 0.7343(4) 0.3394(3) 0.8546(5) 0.032(2) Uani 1 d .
H11A H 0.6925 0.3329 0.8767 0.039 Uiso 1 calc R
H11B H 0.7254 0.3531 0.8085 0.039 Uiso 1 calc R
C12 C 0.7832(4) 0.3693(3) 0.9926(5) 0.035(2) Uani 1 d .
C13 C 0.7497(5) 0.3954(5) 1.0430(5) 0.058(3) Uani 1 d .
H13 H 0.7258 0.4253 1.0313 0.069 Uiso 1 calc R
C14 C 0.7508(6) 0.3782(7) 1.1111(7) 0.098(5) Uani 1 d .
H14 H 0.7277 0.3960 1.1454 0.117 Uiso 1 calc R
C15 C 0.7862(7) 0.3346(7) 1.1268(7) 0.090(5) Uani 1 d .
H15 H 0.7879 0.3231 1.1727 0.108 Uiso 1 calc R
C16 C 0.8193(7) 0.3071(5) 1.0774(8) 0.080(4) Uani 1 d .
H16 H 0.8426 0.2770 1.0895 0.096 Uiso 1 calc R
C17 C 0.8183(5) 0.3242(4) 1.0087(5) 0.055(3) Uani 1 d .
H17 H 0.8406 0.3058 0.9744 0.066 Uiso 1 calc R
C18 C 0.8568(4) 0.4027(3) 0.8687(5) 0.032(2) Uani 1 d .
C19 C 0.8623(4) 0.4152(3) 0.7974(5) 0.036(2) Uani 1 d .
H19 H 0.8259 0.4130 0.7683 0.043 Uiso 1 calc R
C20 C 0.9205(5) 0.4302(4) 0.7717(5) 0.047(3) Uani 1 d .
H20 H 0.9243 0.4374 0.7244 0.056 Uiso 1 calc R
C21 C 0.9743(5) 0.4350(4) 0.8138(7) 0.055(3) Uani 1 d .
H21 H 1.0140 0.4462 0.7954 0.066 Uiso 1 calc R
C22 C 0.9693(5) 0.4233(5) 0.8835(6) 0.060(3) Uani 1 d .
H22 H 1.0059 0.4263 0.9120 0.072 Uiso 1 calc R
C23 C 0.9110(5) 0.4071(4) 0.9116(5) 0.042(3) Uani 1 d .
H23 H 0.9080 0.3992 0.9587 0.051 Uiso 1 calc R
C24 C 0.7293(4) 0.4492(3) 0.8955(4) 0.031(2) Uani 1 d .
C25 C 0.6616(5) 0.4477(4) 0.9034(5) 0.050(3) Uani 1 d .
H25 H 0.6408 0.4159 0.9127 0.060 Uiso 1 calc R
C26 C 0.6261(5) 0.4925(5) 0.8976(6) 0.068(4) Uani 1 d .
H26 H 0.5811 0.4911 0.9045 0.081 Uiso 1 calc R
C27 C 0.6547(5) 0.5403(4) 0.8816(6) 0.055(3) Uani 1 d .
H27 H 0.6294 0.5706 0.8771 0.066 Uiso 1 calc R
C28 C 0.7215(5) 0.5421(4) 0.8725(5) 0.051(3) Uani 1 d .
H28 H 0.7417 0.5737 0.8606 0.062 Uiso 1 calc R
C29 C 0.7583(5) 0.4972(4) 0.8811(5) 0.041(2) Uani 1 d .
H29 H 0.8035 0.4991 0.8770 0.050 Uiso 1 calc R
C30 C 0.6990(4) 0.2378(3) 0.9383(4) 0.032(2) Uani 1 d .
H30A H 0.6890 0.2727 0.9557 0.039 Uiso 1 calc R
H30B H 0.7121 0.2162 0.9775 0.039 Uiso 1 calc R
C31 C 0.6445(5) 0.1464(3) 0.8616(5) 0.036(2) Uani 1 d .
C32 C 0.6713(5) 0.1090(4) 0.9059(6) 0.053(3) Uani 1 d .
H32 H 0.6800 0.1172 0.9522 0.064 Uiso 1 calc R
C33 C 0.6847(7) 0.0596(5) 0.8800(7) 0.078(4) Uani 1 d .
H33 H 0.7043 0.0345 0.9085 0.094 Uiso 1 calc R
C34 C 0.6696(6) 0.0471(5) 0.8131(8) 0.078(4) Uani 1 d .
H34 H 0.6786 0.0134 0.7968 0.094 Uiso 1 calc R
C35 C 0.6416(6) 0.0827(5) 0.7698(7) 0.068(4) Uani 1 d .
H35 H 0.6315 0.0731 0.7243 0.082 Uiso 1 calc R
C36 C 0.6278(5) 0.1337(4) 0.7930(5) 0.052(3) Uani 1 d .
H36 H 0.6082 0.1583 0.7639 0.062 Uiso 1 calc R
C37 C 0.5652(5) 0.1995(4) 0.9637(5) 0.039(2) Uani 1 d .
C38 C 0.5110(6) 0.1710(6) 0.9457(7) 0.089(5) Uani 1 d .
H38 H 0.5080 0.1558 0.9019 0.107 Uiso 1 calc R
C39 C 0.4604(7) 0.1648(7) 0.9933(9) 0.125(7) Uani 1 d .
H39 H 0.4229 0.1467 0.9801 0.150 Uiso 1 calc R
C40 C 0.4649(6) 0.1846(5) 1.0575(7) 0.072(4) Uani 1 d .
H40 H 0.4319 0.1789 1.0897 0.086 Uiso 1 calc R
C41 C 0.5178(6) 0.2127(5) 1.0746(6) 0.065(3) Uani 1 d .
H41 H 0.5206 0.2271 1.1190 0.078 Uiso 1 calc R
C42 C 0.5685(5) 0.2213(4) 1.0287(5) 0.046(3) Uani 1 d .
H42 H 0.6044 0.2415 1.0418 0.055 Uiso 1 calc R
C43 C 0.5986(4) 0.2556(3) 0.8351(5) 0.035(2) Uani 1 d .
C44 C 0.5503(6) 0.2904(4) 0.8538(6) 0.058(3) Uani 1 d .
H44 H 0.5297 0.2856 0.8963 0.070 Uiso 1 calc R
C45 C 0.5314(7) 0.3313(5) 0.8133(7) 0.086(4) Uani 1 d .
H45 H 0.4987 0.3542 0.8278 0.103 Uiso 1 calc R
C46 C 0.5617(8) 0.3383(5) 0.7502(9) 0.095(5) Uani 1 d .
H46 H 0.5492 0.3661 0.7215 0.114 Uiso 1 calc R
C47 C 0.6116(7) 0.3036(5) 0.7287(6) 0.070(4) Uani 1 d .
H47 H 0.6319 0.3081 0.6859 0.084 Uiso 1 calc R
C48 C 0.6294(5) 0.2636(4) 0.7710(5) 0.052(3) Uani 1 d .
H48 H 0.6628 0.2410 0.7574 0.062 Uiso 1 calc R
C49 C 0.3512(4) 0.1852(3) 0.8209(5) 0.036(2) Uani 1 d .
C50 C 0.3873(5) 0.1384(4) 0.8122(6) 0.061(3) Uani 1 d .
H50 H 0.3758 0.1087 0.8377 0.073 Uiso 1 calc R
C51 C 0.4383(6) 0.1356(5) 0.7675(7) 0.070(4) Uani 1 d .
H51 H 0.4622 0.1045 0.7635 0.083 Uiso 1 calc R
C52 C 0.4551(6) 0.1796(5) 0.7275(6) 0.067(3) Uani 1 d .
H52 H 0.4891 0.1771 0.6958 0.080 Uiso 1 calc R
C53 C 0.4222(5) 0.2259(4) 0.7344(5) 0.050(3) Uani 1 d .
H53 H 0.4347 0.2552 0.7086 0.060 Uiso 1 calc R
C54 C 0.3692(4) 0.2295(4) 0.7808(5) 0.037(2) Uani 1 d .
C55 C 0.3324(4) 0.2750(4) 0.7876(4) 0.034(2) Uani 1 d .
H55 H 0.3448 0.3043 0.7617 0.041 Uiso 1 calc R
C56 C 0.2792(4) 0.2797(3) 0.8299(4) 0.028(2) Uani 1 d .
C57 C 0.2618(4) 0.2349(3) 0.8715(4) 0.030(2) Uani 1 d .
C58 C 0.2974(4) 0.1900(4) 0.8666(5) 0.038(2) Uani 1 d .
H58 H 0.2861 0.1614 0.8942 0.046 Uiso 1 calc R
C59 C 0.2023(4) 0.2323(3) 0.9183(5) 0.032(2) Uani 1 d .
H59A H 0.1918 0.2677 0.9335 0.038 Uiso 1 calc R
H59B H 0.2135 0.2119 0.9593 0.038 Uiso 1 calc R
C60 C 0.1456(4) 0.1366(3) 0.8551(4) 0.030(2) Uani 1 d .
C61 C 0.1735(5) 0.1043(4) 0.9048(5) 0.041(3) Uani 1 d .
H61 H 0.1830 0.1177 0.9487 0.050 Uiso 1 calc R
C62 C 0.1876(5) 0.0512(4) 0.8896(6) 0.059(3) Uani 1 d .
H62 H 0.2066 0.0292 0.9226 0.071 Uiso 1 calc R
C63 C 0.1723(6) 0.0334(4) 0.8247(6) 0.063(3) Uani 1 d .
H63 H 0.1822 -0.0013 0.8132 0.075 Uiso 1 calc R
C64 C 0.1428(6) 0.0649(4) 0.7761(6) 0.060(3) Uani 1 d .
H64 H 0.1309 0.0510 0.7331 0.072 Uiso 1 calc R
C65 C 0.1309(5) 0.1164(4) 0.7901(5) 0.042(3) Uani 1 d .
H65 H 0.1129 0.1381 0.7560 0.051 Uiso 1 calc R
C66 C 0.0645(4) 0.2039(3) 0.9396(5) 0.035(2) Uani 1 d .
C67 C 0.0170(5) 0.1658(4) 0.9362(6) 0.064(4) Uani 1 d .
H67 H 0.0197 0.1389 0.9034 0.077 Uiso 1 calc R
C68 C -0.0340(6) 0.1676(5) 0.9812(7) 0.085(4) Uani 1 d .
H68 H -0.0662 0.1418 0.9781 0.102 Uiso 1 calc R
C69 C -0.0398(6) 0.2059(5) 1.0308(7) 0.080(4) Uani 1 d .
H69 H -0.0752 0.2060 1.0611 0.096 Uiso 1 calc R
C70 C 0.0060(6) 0.2429(5) 1.0351(7) 0.093(5) Uani 1 d .
H70 H 0.0036 0.2685 1.0696 0.112 Uiso 1 calc R
C71 C 0.0572(6) 0.2432(4) 0.9881(6) 0.072(4) Uani 1 d .
H71 H 0.0874 0.2706 0.9895 0.086 Uiso 1 calc R
C72 C 0.1098(4) 0.2428(3) 0.8046(5) 0.034(2) Uani 1 d .
C73 C 0.0604(6) 0.2797(4) 0.8078(6) 0.061(3) Uani 1 d .
H73 H 0.0340 0.2818 0.8470 0.073 Uiso 1 calc R
C74 C 0.0505(7) 0.3133(5) 0.7529(8) 0.079(4) Uani 1 d .
H74 H 0.0164 0.3375 0.7544 0.095 Uiso 1 calc R
C75 C 0.0908(7) 0.3117(5) 0.6953(7) 0.081(4) Uani 1 d .
H75 H 0.0849 0.3358 0.6594 0.098 Uiso 1 calc R
C76 C 0.1392(6) 0.2750(4) 0.6911(6) 0.058(3) Uani 1 d .
H76 H 0.1653 0.2731 0.6517 0.070 Uiso 1 calc R
C77 C 0.1491(5) 0.2412(4) 0.7448(5) 0.041(2) Uani 1 d .
H77 H 0.1825 0.2164 0.7420 0.049 Uiso 1 calc R
C78 C 0.2395(4) 0.3305(3) 0.8294(5) 0.031(2) Uani 1 d .
H78A H 0.1950 0.3222 0.8427 0.038 Uiso 1 calc R
H78B H 0.2383 0.3439 0.7822 0.038 Uiso 1 calc R
C79 C 0.2796(4) 0.3546(3) 0.9715(4) 0.024(2) Uani 1 d .
C80 C 0.3391(5) 0.3342(4) 0.9921(5) 0.044(3) Uani 1 d .
H80 H 0.3753 0.3379 0.9634 0.053 Uiso 1 calc R
C81 C 0.3455(5) 0.3081(5) 1.0556(6) 0.064(3) Uani 1 d .
H81 H 0.3860 0.2955 1.0702 0.077 Uiso 1 calc R
C82 C 0.2915(6) 0.3015(4) 1.0955(6) 0.057(3) Uani 1 d .
H82 H 0.2950 0.2830 1.1370 0.068 Uiso 1 calc R
C83 C 0.2321(5) 0.3215(4) 1.0761(5) 0.044(3) Uani 1 d .
H83 H 0.1962 0.3177 1.1051 0.053 Uiso 1 calc R
C84 C 0.2255(4) 0.3473(3) 1.0133(5) 0.034(2) Uani 1 d .
H84 H 0.1848 0.3597 0.9991 0.041 Uiso 1 calc R
C85 C 0.3459(4) 0.4110(3) 0.8569(5) 0.030(2) Uani 1 d .
C86 C 0.3824(5) 0.4395(4) 0.9038(5) 0.052(3) Uani 1 d .
H86 H 0.3714 0.4397 0.9507 0.062 Uiso 1 calc R
C87 C 0.4353(5) 0.4678(4) 0.8807(6) 0.048(3) Uani 1 d .
H87 H 0.4608 0.4870 0.9118 0.057 Uiso 1 calc R
C88 C 0.4501(5) 0.4671(4) 0.8106(7) 0.063(4) Uani 1 d .
H88 H 0.4856 0.4865 0.7947 0.076 Uiso 1 calc R
C89 C 0.4143(5) 0.4390(4) 0.7644(6) 0.047(3) Uani 1 d .
H89 H 0.4264 0.4385 0.7179 0.056 Uiso 1 calc R
C90 C 0.3608(4) 0.4115(3) 0.7855(5) 0.035(2) Uani 1 d .
H90 H 0.3348 0.3936 0.7536 0.042 Uiso 1 calc R
C91 C 0.2092(4) 0.4345(3) 0.8836(5) 0.028(2) Uani 1 d .
C92 C 0.1827(5) 0.4583(3) 0.9404(5) 0.048(3) Uani 1 d .
H92 H 0.1941 0.4473 0.9849 0.058 Uiso 1 calc R
C93 C 0.1397(6) 0.4984(4) 0.9313(7) 0.066(4) Uani 1 d .
H93 H 0.1203 0.5134 0.9702 0.079 Uiso 1 calc R
C94 C 0.1237(5) 0.5174(4) 0.8674(8) 0.067(4) Uani 1 d .
H94 H 0.0951 0.5456 0.8625 0.081 Uiso 1 calc R
C95 C 0.1510(6) 0.4937(5) 0.8105(7) 0.081(4) Uani 1 d .
H95 H 0.1402 0.5058 0.7662 0.097 Uiso 1 calc R
C96 C 0.1934(5) 0.4530(4) 0.8177(6) 0.064(3) Uani 1 d .
H96 H 0.2118 0.4375 0.7786 0.077 Uiso 1 calc R
C97 C 0.3888(11) 0.5303(8) 0.3882(11) 0.159(8) Uani 1 d .
H97 H 0.3616 0.5614 0.3971 0.191 Uiso 1 calc R
C98 C 0.080(2) 0.4846(9) 0.5935(18) 0.44(4) Uani 1 d .
H98 H 0.1143 0.4715 0.6244 0.526 Uiso 1 calc R
Cl1 Cl 0.4654(6) 0.5460(7) 0.4034(6) 0.465(12) Uani 1 d .
Cl2 Cl 0.3671(3) 0.4813(2) 0.4469(3) 0.183(3) Uani 1 d .
Cl3 Cl 0.3798(4) 0.5132(2) 0.3041(4) 0.194(3) Uani 1 d .
Cl4 Cl 0.1198(5) 0.5257(3) 0.5429(5) 0.256(4) Uani 1 d .
Cl5 Cl 0.0300(5) 0.5165(4) 0.6493(5) 0.286(5) Uani 1 d .
Cl6 Cl 0.0507(6) 0.4333(4) 0.5638(7) 0.349(6) Uani 1 d .
P5 P 0.44989(14) 0.62238(12) 0.94913(19) 0.0624(9) Uani 1 d .
F1 F 0.3959(3) 0.5804(3) 0.9309(5) 0.111(3) Uani 1 d .
F2 F 0.4722(4) 0.5867(4) 1.0088(5) 0.157(4) Uani 1 d .
F3 F 0.4991(4) 0.5948(3) 0.8989(6) 0.137(4) Uani 1 d .
F4 F 0.3977(3) 0.6508(3) 0.9992(3) 0.079(2) Uani 1 d .
F5 F 0.4240(4) 0.6590(3) 0.8879(4) 0.102(3) Uani 1 d .
F6 F 0.5017(4) 0.6647(3) 0.9673(6) 0.132(3) Uani 1 d .
P6 P 0.27003(16) 0.38124(12) 0.59550(14) 0.0559(8) Uani 1 d .
F7 F 0.2368(5) 0.3990(5) 0.6630(4) 0.171(5) Uani 1 d .
F8 F 0.2057(4) 0.3527(4) 0.5715(4) 0.115(3) Uani 1 d .
F9 F 0.2466(5) 0.4299(3) 0.5539(5) 0.136(4) Uani 1 d .
F10 F 0.2934(6) 0.3328(4) 0.6373(5) 0.157(4) Uani 1 d .
F11 F 0.3028(4) 0.3625(5) 0.5285(4) 0.157(4) Uani 1 d .
F12 F 0.3359(4) 0.4094(4) 0.6180(4) 0.133(3) Uani 1 d .
P7 P 0.22465(17) 0.63260(13) 0.39560(16) 0.0620(9) Uani 1 d .
F13 F 0.2948(4) 0.6445(4) 0.4214(4) 0.136(4) Uani 1 d .
F14 F 0.2539(4) 0.6151(4) 0.3243(4) 0.124(3) Uani 1 d .
F15 F 0.2336(7) 0.5786(4) 0.4253(7) 0.208(6) Uani 1 d .
F16 F 0.1548(4) 0.6209(8) 0.3700(6) 0.242(9) Uani 1 d .
F17 F 0.1970(4) 0.6529(5) 0.4650(4) 0.154(4) Uani 1 d .
F18 F 0.2194(10) 0.6866(5) 0.3655(7) 0.256(9) Uani 1 d .
P8 P 0.95251(12) 0.60000(10) 0.91421(14) 0.0419(7) Uani 1 d .
F19 F 0.8810(3) 0.5757(3) 0.9049(3) 0.0693(19) Uani 1 d .
F20 F 0.9738(3) 0.5769(2) 0.8407(3) 0.0635(17) Uani 1 d .
F21 F 0.9766(3) 0.5489(2) 0.9524(3) 0.075(2) Uani 1 d .
F22 F 1.0229(3) 0.6256(3) 0.9239(3) 0.0721(19) Uani 1 d .
F23 F 0.9297(3) 0.6245(2) 0.9875(3) 0.0618(17) Uani 1 d .
F24 F 0.9274(3) 0.6525(2) 0.8765(3) 0.0701(18) Uani 1 d .

loop_
_atom_site_aniso_label
_atom_site_aniso_U_11
_atom_site_aniso_U_22
_atom_site_aniso_U_33
_atom_site_aniso_U_23
_atom_site_aniso_U_13
_atom_site_aniso_U_12
P1 0.0306(13) 0.0223(13) 0.0335(14) 0.0026(11) -0.0031(11) -0.0028(10)
P2 0.0368(14) 0.0296(14) 0.0269(13) -0.0010(11) 0.0031(11) -0.0033(11)
P3 0.0371(14) 0.0235(13) 0.0301(14) -0.0104(11) 0.0050(11) -0.0041(11)
P4 0.0245(12) 0.0250(13) 0.0289(13) -0.0003(10) 0.0020(10) -0.0007(10)
C1 0.037(6) 0.038(6) 0.044(6) -0.020(5) 0.001(5) 0.009(5)
C2 0.063(7) 0.052(7) 0.063(8) -0.010(6) 0.007(7) 0.011(6)
C3 0.062(8) 0.077(9) 0.059(8) -0.025(7) 0.008(7) 0.033(7)
C4 0.061(8) 0.108(11) 0.036(7) -0.012(7) 0.010(6) 0.000(8)
C5 0.042(6) 0.070(8) 0.054(7) -0.003(6) 0.021(6) 0.001(6)
C6 0.028(5) 0.045(6) 0.038(6) -0.015(5) 0.003(5) -0.008(5)
C7 0.045(6) 0.037(6) 0.028(5) -0.003(4) -0.003(5) -0.014(5)
C8 0.031(5) 0.025(5) 0.040(6) -0.002(4) -0.002(5) 0.000(4)
C9 0.033(5) 0.035(6) 0.026(5) -0.001(4) -0.001(4) 0.001(4)
C10 0.039(6) 0.040(6) 0.026(5) 0.006(4) -0.004(4) 0.009(5)
C11 0.035(5) 0.032(5) 0.031(5) -0.002(4) -0.003(4) -0.002(4)
C12 0.030(5) 0.031(6) 0.045(6) 0.002(5) -0.004(5) -0.004(4)
C13 0.044(7) 0.083(9) 0.046(7) 0.020(6) 0.003(6) 0.011(6)
C14 0.064(9) 0.163(15) 0.066(10) 0.026(10) 0.021(8) 0.032(10)
C15 0.081(10) 0.143(15) 0.046(9) 0.053(9) -0.006(8) -0.015(10)
C16 0.086(10) 0.071(9) 0.083(11) 0.031(8) -0.033(9) -0.002(8)
C17 0.073(8) 0.049(7) 0.043(7) 0.000(5) -0.020(6) 0.006(6)
C18 0.022(5) 0.026(5) 0.049(6) -0.011(4) -0.003(5) 0.006(4)
C19 0.040(6) 0.035(6) 0.031(6) 0.003(4) -0.004(5) -0.013(5)
C20 0.053(7) 0.035(6) 0.053(7) -0.006(5) 0.016(6) -0.018(5)
C21 0.020(5) 0.061(7) 0.084(9) -0.001(6) 0.010(6) -0.020(5)
C22 0.034(6) 0.085(9) 0.062(8) -0.010(7) -0.010(6) -0.005(6)
C23 0.044(6) 0.054(7) 0.029(5) -0.012(5) -0.001(5) -0.004(5)
C24 0.029(5) 0.033(5) 0.030(5) -0.001(4) -0.004(4) 0.004(4)
C25 0.050(7) 0.040(6) 0.059(7) 0.000(5) 0.004(6) 0.001(5)
C26 0.038(6) 0.064(9) 0.100(10) -0.001(7) 0.010(7) 0.011(6)
C27 0.058(8) 0.041(7) 0.065(8) -0.014(6) -0.009(6) 0.021(6)
C28 0.064(8) 0.023(6) 0.067(8) 0.009(5) -0.003(6) 0.010(5)
C29 0.044(6) 0.035(6) 0.046(6) 0.008(5) -0.001(5) -0.015(5)
C30 0.042(6) 0.023(5) 0.031(5) -0.007(4) 0.005(5) 0.002(4)
C31 0.050(6) 0.029(5) 0.028(5) 0.006(4) 0.003(5) -0.015(5)
C32 0.077(8) 0.033(6) 0.050(7) 0.000(5) -0.001(6) -0.008(6)
C33 0.108(11) 0.041(8) 0.085(10) -0.004(7) -0.010(9) -0.002(7)
C34 0.087(10) 0.047(8) 0.101(12) -0.032(8) 0.001(9) -0.010(7)
C35 0.087(9) 0.058(8) 0.059(8) -0.042(7) 0.005(7) -0.021(7)
C36 0.063(7) 0.061(7) 0.033(6) -0.015(5) 0.005(5) -0.007(6)
C37 0.041(6) 0.039(6) 0.035(6) 0.000(5) 0.011(5) 0.002(5)
C38 0.068(9) 0.132(12) 0.068(9) -0.037(8) 0.014(7) -0.053(9)
C39 0.073(10) 0.197(18) 0.105(13) -0.044(13) 0.047(10) -0.073(11)
C40 0.067(9) 0.092(10) 0.056(9) 0.006(7) 0.032(7) -0.006(8)
C41 0.049(7) 0.093(10) 0.052(8) -0.006(7) 0.018(6) -0.001(7)
C42 0.029(5) 0.051(7) 0.057(7) -0.011(5) 0.009(5) -0.007(5)
C43 0.028(5) 0.036(6) 0.041(6) -0.010(5) -0.013(5) 0.007(4)
C44 0.079(8) 0.048(7) 0.046(7) 0.003(6) -0.005(6) -0.004(6)
C45 0.124(12) 0.063(9) 0.070(10) 0.022(8) -0.020(9) 0.028(8)
C46 0.130(14) 0.049(9) 0.106(13) 0.040(9) -0.058(11) -0.020(9)
C47 0.094(10) 0.064(9) 0.051(7) 0.036(7) -0.029(7) -0.046(8)
C48 0.062(7) 0.060(7) 0.033(6) -0.004(6) -0.001(6) -0.022(6)
C49 0.043(6) 0.023(5) 0.041(6) -0.007(4) -0.008(5) 0.001(4)
C50 0.064(8) 0.045(7) 0.075(8) 0.002(6) 0.006(7) 0.016(6)
C51 0.052(7) 0.060(8) 0.096(10) -0.015(8) 0.003(7) 0.036(6)
C52 0.060(8) 0.082(10) 0.059(8) -0.029(7) 0.013(6) 0.012(7)
C53 0.053(7) 0.054(7) 0.043(6) -0.027(5) 0.020(5) 0.006(6)
C54 0.026(5) 0.050(7) 0.036(6) -0.012(5) 0.003(5) 0.008(5)
C55 0.041(6) 0.040(6) 0.021(5) 0.010(4) 0.010(4) -0.007(5)
C56 0.036(5) 0.025(5) 0.022(5) 0.004(4) -0.004(4) -0.003(4)
C57 0.030(5) 0.031(5) 0.027(5) -0.017(4) 0.002(4) 0.001(4)
C58 0.029(5) 0.039(6) 0.047(6) 0.004(5) 0.010(5) -0.004(5)
C59 0.036(5) 0.025(5) 0.035(5) -0.009(4) 0.002(4) -0.002(4)
C60 0.044(6) 0.026(5) 0.022(5) -0.001(4) 0.000(4) -0.015(4)
C61 0.061(7) 0.036(6) 0.027(5) -0.006(5) -0.005(5) -0.015(5)
C62 0.070(8) 0.039(7) 0.069(8) -0.006(6) -0.012(7) 0.001(6)
C63 0.084(9) 0.030(6) 0.074(9) -0.022(6) -0.004(7) 0.020(6)
C64 0.097(9) 0.036(7) 0.048(7) -0.011(5) -0.021(7) 0.011(6)
C65 0.059(7) 0.026(6) 0.042(6) 0.007(5) -0.007(5) 0.006(5)
C66 0.035(5) 0.026(5) 0.043(6) -0.014(4) 0.017(5) 0.009(4)
C67 0.053(7) 0.072(8) 0.067(8) -0.039(6) 0.026(6) -0.033(6)
C68 0.062(8) 0.083(10) 0.109(11) -0.030(9) 0.036(8) -0.037(7)
C69 0.062(8) 0.085(10) 0.092(10) -0.037(8) 0.048(8) -0.023(7)
C70 0.089(10) 0.085(10) 0.106(11) -0.055(9) 0.060(9) -0.045(8)
C71 0.057(8) 0.064(8) 0.095(10) -0.038(7) 0.037(7) -0.029(6)
C72 0.040(6) 0.019(5) 0.044(6) 0.001(4) -0.004(5) -0.002(4)
C73 0.063(8) 0.049(7) 0.071(8) 0.004(6) -0.005(7) 0.000(6)
C74 0.076(9) 0.047(8) 0.114(12) 0.019(8) -0.019(9) 0.011(7)
C75 0.103(11) 0.061(9) 0.080(10) 0.031(8) -0.029(9) -0.027(8)
C76 0.082(9) 0.043(7) 0.049(7) 0.009(6) -0.013(6) 0.004(7)
C77 0.052(6) 0.036(6) 0.034(6) -0.011(5) -0.006(5) -0.011(5)
C78 0.033(5) 0.022(5) 0.038(6) 0.009(4) -0.002(4) 0.001(4)
C79 0.018(5) 0.020(5) 0.034(5) -0.013(4) -0.003(4) -0.004(4)
C80 0.040(6) 0.049(6) 0.043(6) 0.009(5) 0.003(5) 0.000(5)
C81 0.040(7) 0.087(9) 0.066(8) 0.033(7) 0.000(6) 0.009(6)
C82 0.074(9) 0.045(7) 0.052(7) 0.023(5) -0.008(7) -0.005(6)
C83 0.064(7) 0.037(6) 0.032(6) -0.002(5) 0.015(5) 0.000(5)
C84 0.034(5) 0.029(5) 0.039(6) -0.007(4) -0.003(5) 0.008(4)
C85 0.031(5) 0.024(5) 0.036(6) 0.003(4) -0.002(4) 0.005(4)
C86 0.059(7) 0.051(7) 0.046(7) -0.005(5) -0.001(6) -0.009(6)
C87 0.029(6) 0.044(6) 0.070(8) 0.003(6) -0.001(6) -0.017(5)
C88 0.032(6) 0.048(7) 0.109(11) 0.028(7) 0.015(7) -0.008(5)
C89 0.046(6) 0.033(6) 0.061(7) 0.023(5) 0.002(6) -0.003(5)
C90 0.030(5) 0.032(5) 0.044(6) -0.001(4) -0.006(5) -0.004(4)
C91 0.030(5) 0.016(5) 0.038(6) 0.009(4) 0.007(4) 0.003(4)
C92 0.084(8) 0.023(5) 0.038(6) -0.003(5) 0.011(6) 0.006(5)
C93 0.083(9) 0.036(7) 0.080(9) 0.007(6) 0.043(8) 0.027(6)
C94 0.048(7) 0.041(7) 0.112(11) 0.015(7) 0.008(7) 0.031(6)
C95 0.088(10) 0.081(9) 0.074(9) 0.006(7) -0.004(8) 0.053(8)
C96 0.064(8) 0.078(8) 0.050(7) -0.006(6) 0.015(6) 0.036(7)
C97 0.17(2) 0.155(18) 0.151(19) -0.011(15) 0.077(16) -0.059(15)
C98 0.75(8) 0.127(19) 0.44(5) -0.20(3) 0.48(6) -0.24(3)
Cl1 0.335(13) 0.79(3) 0.274(12) 0.216(15) -0.072(10) -0.350(17)
Cl2 0.234(7) 0.149(5) 0.168(5) 0.014(4) 0.075(5) -0.032(5)
Cl3 0.286(8) 0.132(5) 0.165(6) -0.003(4) 0.064(6) -0.002(5)
Cl4 0.282(10) 0.193(7) 0.295(10) -0.010(7) 0.096(8) 0.024(7)
Cl5 0.386(13) 0.241(9) 0.232(9) -0.036(7) 0.100(9) -0.101(9)
Cl6 0.408(16) 0.189(9) 0.448(17) -0.003(10) -0.047(13) 0.024(9)
P5 0.0394(17) 0.058(2) 0.089(3) 0.0169(18) 0.0145(17) -0.0051(15)
F1 0.068(5) 0.086(5) 0.178(9) -0.047(5) 0.032(5) -0.006(4)
F2 0.105(7) 0.184(10) 0.184(10) 0.127(8) -0.009(7) 0.028(7)
F3 0.099(6) 0.086(6) 0.225(11) 0.019(6) 0.093(7) 0.020(5)
F4 0.079(5) 0.076(5) 0.083(5) -0.017(4) 0.022(4) -0.012(4)
F5 0.106(6) 0.123(7) 0.078(5) 0.029(5) 0.016(5) 0.026(5)
F6 0.062(5) 0.124(7) 0.209(10) -0.001(7) 0.002(6) -0.029(5)
P6 0.077(2) 0.062(2) 0.0285(16) 0.0004(14) -0.0012(15) 0.0006(17)
F7 0.139(8) 0.302(14) 0.073(6) -0.079(8) 0.002(6) 0.043(9)
F8 0.116(6) 0.158(8) 0.072(5) 0.023(5) -0.016(5) -0.070(6)
F9 0.198(10) 0.079(6) 0.131(8) 0.040(5) -0.058(7) -0.008(6)
F10 0.210(11) 0.112(7) 0.148(9) 0.056(7) -0.080(8) 0.001(7)
F11 0.110(7) 0.272(13) 0.088(6) -0.077(7) 0.009(6) 0.027(8)
F12 0.114(7) 0.194(10) 0.090(6) -0.001(6) -0.025(5) -0.068(7)
P7 0.075(2) 0.066(2) 0.0450(19) -0.0199(16) -0.0099(17) 0.0063(18)
F13 0.097(6) 0.225(11) 0.086(6) -0.043(6) -0.007(5) -0.038(7)
F14 0.100(6) 0.200(9) 0.071(5) -0.069(6) -0.005(5) 0.016(6)
F15 0.278(16) 0.093(8) 0.253(15) 0.036(9) 0.060(13) -0.035(9)
F16 0.073(6) 0.51(3) 0.148(10) -0.175(14) -0.020(6) 0.000(10)
F17 0.111(7) 0.279(13) 0.071(6) -0.093(7) -0.001(5) 0.028(8)
F18 0.46(3) 0.124(10) 0.183(12) 0.048(9) 0.006(15) 0.132(14)
P8 0.0348(15) 0.0452(17) 0.0458(17) 0.0048(13) 0.0073(13) 0.0000(13)
F19 0.050(4) 0.087(5) 0.071(4) -0.015(4) 0.013(3) -0.026(3)
F20 0.056(4) 0.091(5) 0.043(4) -0.005(3) 0.013(3) 0.003(3)
F21 0.099(5) 0.059(4) 0.067(4) 0.016(3) 0.017(4) 0.025(4)
F22 0.041(3) 0.095(5) 0.081(5) 0.008(4) -0.002(3) -0.009(3)
F23 0.053(4) 0.069(4) 0.063(4) -0.016(3) 0.007(3) 0.006(3)
F24 0.057(4) 0.072(4) 0.081(5) 0.017(4) -0.018(4) 0.002(3)

loop_
_atom_type_symbol
_atom_type_description
_atom_type_scat_dispersion_real
_atom_type_scat_dispersion_imag
_atom_type_scat_source
C C 0.0033 0.0016 'International Tables Vol C Tables 4.2.6.8 and 6.1.1.4'
H H 0.0000 0.0000 'International Tables Vol C Tables 4.2.6.8 and 6.1.1.4'
F F 0.0171 0.0103 'International Tables Vol C Tables 4.2.6.8 and 6.1.1.4'
P P 0.1023 0.0942 'International Tables Vol C Tables 4.2.6.8 and 6.1.1.4'
Cl Cl 0.1484 0.1585 'International Tables Vol C Tables 4.2.6.8 and 6.1.1.4'

loop_
_geom_angle_atom_site_label_1
_geom_angle_atom_site_label_2
_geom_angle_atom_site_label_3
_geom_angle
C12 P1 C24 111.6(4)
C12 P1 C18 110.5(4)
C24 P1 C18 107.8(4)
C12 P1 C11 109.0(4)
C24 P1 C11 106.5(4)
C18 P1 C11 111.3(4)
C43 P2 C37 110.8(4)
C43 P2 C31 112.0(4)
C37 P2 C31 106.9(4)
C43 P2 C30 107.1(4)
C37 P2 C30 109.8(4)
C31 P2 C30 110.2(4)
C66 P3 C72 110.6(4)
C66 P3 C60 108.1(4)
C72 P3 C60 111.8(4)
C66 P3 C59 109.4(4)
C72 P3 C59 107.1(4)
C60 P3 C59 109.9(4)
C79 P4 C85 110.4(4)
C79 P4 C78 107.8(4)
C85 P4 C78 113.4(4)
C79 P4 C91 112.6(4)
C85 P4 C91 106.4(4)
C78 P4 C91 106.3(4)
C6 C1 C10 116.8(8)
C6 C1 C2 120.3(9)
C10 C1 C2 122.8(9)
C3 C2 C1 119.9(11)
C2 C3 C4 119.5(10)
C5 C4 C3 122.1(10)
C4 C5 C6 119.7(10)
C7 C6 C1 120.2(8)
C7 C6 C5 121.4(9)
C1 C6 C5 118.3(9)
C6 C7 C8 122.6(8)
C7 C8 C9 118.2(8)
C7 C8 C11 117.7(8)
C9 C8 C11 124.1(8)
C10 C9 C8 118.3(8)
C10 C9 C30 117.7(8)
C8 C9 C30 123.8(8)
C9 C10 C1 123.7(8)
C8 C11 P1 116.0(6)
C13 C12 C17 120.3(9)
C13 C12 P1 120.1(7)
C17 C12 P1 119.3(8)
C12 C13 C14 121.0(11)
C15 C14 C13 118.4(13)
C14 C15 C16 121.9(12)
C15 C16 C17 119.8(12)
C12 C17 C16 118.4(11)
C23 C18 C19 119.7(8)
C23 C18 P1 121.0(7)
C19 C18 P1 118.8(7)
C20 C19 C18 119.5(9)
C19 C20 C21 121.2(10)
C20 C21 C22 119.6(9)
C23 C22 C21 121.1(10)
C22 C23 C18 118.9(9)
C29 C24 C25 118.3(8)
C29 C24 P1 121.5(7)
C25 C24 P1 120.3(7)
C26 C25 C24 120.0(10)
C25 C26 C27 121.9(10)
C28 C27 C26 118.6(9)
C29 C28 C27 119.9(9)
C28 C29 C24 121.3(9)
C9 C30 P2 112.3(6)
C32 C31 C36 121.1(9)
C32 C31 P2 116.7(7)
C36 C31 P2 122.0(8)
C33 C32 C31 118.6(11)
C34 C33 C32 120.7(12)
C35 C34 C33 121.4(12)
C34 C35 C36 120.4(11)
C31 C36 C35 117.8(11)
C38 C37 C42 118.9(9)
C38 C37 P2 117.9(8)
C42 C37 P2 123.0(8)
C37 C38 C39 119.7(12)
C40 C39 C38 121.1(13)
C39 C40 C41 118.8(11)
C40 C41 C42 122.4(11)
C37 C42 C41 119.0(10)
C44 C43 C48 117.6(9)
C44 C43 P2 117.8(8)
C48 C43 P2 123.9(7)
C45 C44 C43 123.1(11)
C44 C45 C46 118.5(13)
C45 C46 C47 120.4(12)
C48 C47 C46 119.1(12)
C47 C48 C43 121.2(11)
C50 C49 C54 117.9(9)
C50 C49 C58 123.7(9)
C54 C49 C58 118.3(8)
C51 C50 C49 121.6(10)
C50 C51 C52 119.8(10)
C53 C52 C51 120.9(10)
C52 C53 C54 119.9(10)
C55 C54 C53 122.2(9)
C55 C54 C49 118.0(8)
C53 C54 C49 119.8(9)
C56 C55 C54 124.3(8)
C55 C56 C57 117.5(8)
C55 C56 C78 119.7(7)
C57 C56 C78 122.8(7)
C58 C57 C56 119.6(8)
C58 C57 C59 115.9(8)
C56 C57 C59 124.4(8)
C57 C58 C49 122.3(8)
C57 C59 P3 115.0(6)
C65 C60 C61 119.5(8)
C65 C60 P3 122.9(7)
C61 C60 P3 117.7(7)
C60 C61 C62 120.6(9)
C63 C62 C61 117.5(10)
C62 C63 C64 122.0(10)
C65 C64 C63 120.4(10)
C64 C65 C60 119.9(9)
C67 C66 C71 117.7(8)
C67 C66 P3 119.7(7)
C71 C66 P3 122.4(7)
C68 C67 C66 119.4(10)
C67 C68 C69 122.5(11)
C70 C69 C68 118.9(11)
C69 C70 C71 119.8(11)
C66 C71 C70 121.5(10)
C73 C72 C77 118.6(9)
C73 C72 P3 120.6(8)
C77 C72 P3 120.3(7)
C74 C73 C72 119.5(11)
C73 C74 C75 120.8(12)
C76 C75 C74 120.2(12)
C77 C76 C75 119.6(12)
C76 C77 C72 121.2(10)
C56 C78 P4 115.3(6)
C80 C79 C84 119.3(8)
C80 C79 P4 120.3(7)
C84 C79 P4 119.8(6)
C79 C80 C81 120.7(9)
C82 C81 C80 118.7(10)
C81 C82 C83 121.6(10)
C82 C83 C84 119.9(9)
C83 C84 C79 119.8(9)
C86 C85 C90 121.1(8)
C86 C85 P4 118.3(7)
C90 C85 P4 119.7(7)
C87 C86 C85 119.3(10)
C86 C87 C88 118.9(10)
C89 C88 C87 121.8(9)
C88 C89 C90 120.6(10)
C89 C90 C85 118.2(9)
C92 C91 C96 119.3(8)
C92 C91 P4 125.1(7)
C96 C91 P4 115.5(7)
C93 C92 C91 119.3(10)
C92 C93 C94 122.5(10)
C93 C94 C95 118.1(10)
C96 C95 C94 120.9(12)
C95 C96 C91 119.9(10)
Cl1 C97 Cl3 109.6(11)
Cl1 C97 Cl2 107.6(14)
Cl3 C97 Cl2 114.3(12)
Cl6 C98 Cl4 120.5(19)
Cl6 C98 Cl5 114(2)
Cl4 C98 Cl5 112.0(14)
F2 P5 F6 92.3(6)
F2 P5 F3 90.4(6)
F6 P5 F3 90.5(5)
F2 P5 F1 88.5(5)
F6 P5 F1 178.5(5)
F3 P5 F1 90.7(5)
F2 P5 F5 177.9(5)
F6 P5 F5 89.2(5)
F3 P5 F5 91.0(5)
F1 P5 F5 90.0(5)
F2 P5 F4 90.7(5)
F6 P5 F4 90.5(4)
F3 P5 F4 178.4(5)
F1 P5 F4 88.3(4)
F5 P5 F4 87.8(4)
F11 P6 F7 179.0(7)
F11 P6 F10 93.2(7)
F7 P6 F10 86.0(6)
F11 P6 F9 87.0(6)
F7 P6 F9 93.7(6)
F10 P6 F9 179.8(6)
F11 P6 F8 88.8(5)
F7 P6 F8 90.6(5)
F10 P6 F8 92.4(5)
F9 P6 F8 87.6(5)
F11 P6 F12 89.8(5)
F7 P6 F12 90.9(5)
F10 P6 F12 87.5(6)
F9 P6 F12 92.5(5)
F8 P6 F12 178.6(5)
F18 P7 F15 177.0(10)
F18 P7 F16 89.3(10)
F15 P7 F16 93.3(9)
F18 P7 F17 90.2(7)
F15 P7 F17 91.2(7)
F16 P7 F17 89.9(5)
F18 P7 F13 90.5(9)
F15 P7 F13 86.8(7)
F16 P7 F13 179.8(8)
F17 P7 F13 90.0(5)
F18 P7 F14 87.0(7)
F15 P7 F14 91.6(6)
F16 P7 F14 91.2(5)
F17 P7 F14 176.9(7)
F13 P7 F14 88.8(4)
F21 P8 F22 90.1(4)
F21 P8 F20 91.5(3)
F22 P8 F20 90.2(3)
F21 P8 F19 91.0(4)
F22 P8 F19 178.5(4)
F20 P8 F19 90.7(3)
F21 P8 F24 178.9(4)
F22 P8 F24 90.1(3)
F20 P8 F24 89.6(4)
F19 P8 F24 88.8(4)
F21 P8 F23 90.0(3)
F22 P8 F23 90.3(3)
F20 P8 F23 178.4(4)
F19 P8 F23 88.8(3)
F24 P8 F23 88.9(3)

loop_
_geom_bond_atom_site_label_1
_geom_bond_atom_site_label_2
_geom_bond_distance
P1 C12 1.786(10)
P1 C24 1.801(8)
P1 C18 1.802(9)
P1 C11 1.816(8)
P2 C43 1.778(9)
P2 C37 1.792(9)
P2 C31 1.803(9)
P2 C30 1.811(9)
P3 C66 1.781(8)
P3 C72 1.784(9)
P3 C60 1.786(9)
P3 C59 1.820(9)
P4 C79 1.794(9)
P4 C85 1.813(9)
P4 C78 1.814(9)
P4 C91 1.817(8)
C1 C6 1.406(13)
C1 C10 1.408(12)
C1 C2 1.412(13)
C2 C3 1.382(14)
C3 C4 1.389(16)
C4 C5 1.365(15)
C5 C6 1.425(12)
C6 C7 1.370(12)
C7 C8 1.397(12)
C8 C9 1.419(12)
C8 C11 1.522(11)
C9 C10 1.374(11)
C9 C30 1.527(11)
C12 C13 1.361(13)
C12 C17 1.386(13)
C13 C14 1.382(16)
C14 C15 1.356(18)
C15 C16 1.363(18)
C16 C17 1.390(15)
C18 C23 1.384(12)
C18 C19 1.413(12)
C19 C20 1.347(12)
C20 C21 1.369(14)
C21 C22 1.378(14)
C22 C23 1.373(13)
C24 C29 1.383(11)
C24 C25 1.393(12)
C25 C26 1.355(14)
C26 C27 1.381(14)
C27 C28 1.380(14)
C28 C29 1.376(12)
C31 C32 1.387(13)
C31 C36 1.399(12)
C32 C33 1.379(14)
C33 C34 1.359(17)
C34 C35 1.354(17)
C35 C36 1.400(14)
C37 C38 1.367(14)
C37 C42 1.368(13)
C38 C39 1.393(15)
C39 C40 1.336(17)
C40 C41 1.336(15)
C41 C42 1.383(13)
C43 C44 1.374(13)
C43 C48 1.402(12)
C44 C45 1.354(15)
C45 C46 1.377(18)
C46 C47 1.412(18)
C47 C48 1.349(14)
C49 C50 1.409(13)
C49 C54 1.413(12)
C49 C58 1.416(12)
C50 C51 1.357(14)
C51 C52 1.400(16)
C52 C53 1.361(14)
C53 C54 1.411(12)
C54 C55 1.386(12)
C55 C56 1.367(11)
C56 C57 1.435(11)
C56 C78 1.522(11)
C57 C58 1.355(12)
C57 C59 1.519(11)
C60 C65 1.383(12)
C60 C61 1.383(12)
C61 C62 1.408(13)
C62 C63 1.363(14)
C63 C64 1.370(14)
C64 C65 1.356(12)
C66 C67 1.374(12)
C66 C71 1.374(13)
C67 C68 1.358(14)
C68 C69 1.369(15)
C69 C70 1.328(15)
C70 C71 1.388(14)
C72 C73 1.378(13)
C72 C77 1.407(12)
C73 C74 1.372(16)
C74 C75 1.385(17)
C75 C76 1.361(16)
C76 C77 1.358(13)
C79 C80 1.379(12)
C79 C84 1.383(11)
C80 C81 1.394(13)
C81 C82 1.359(14)
C82 C83 1.367(14)
C83 C84 1.380(12)
C85 C86 1.374(13)
C85 C90 1.408(12)
C86 C87 1.374(13)
C87 C88 1.385(15)
C88 C89 1.350(15)
C89 C90 1.361(12)
C91 C92 1.364(12)
C91 C96 1.389(13)
C92 C93 1.356(14)
C93 C94 1.357(16)
C94 C95 1.370(15)
C95 C96 1.356(14)
C97 Cl1 1.64(2)
C97 Cl3 1.68(2)
C97 Cl2 1.739(18)
C98 Cl6 1.54(2)
C98 Cl4 1.65(2)
C98 Cl5 1.69(2)
P5 F2 1.531(8)
P5 F6 1.548(8)
P5 F3 1.563(8)
P5 F1 1.574(8)
P5 F5 1.589(8)
P5 F4 1.611(7)
P6 F11 1.531(8)
P6 F7 1.535(8)
P6 F10 1.544(8)
P6 F9 1.548(8)
P6 F8 1.570(8)
P6 F12 1.584(8)
P7 F18 1.492(11)
P7 F15 1.496(11)
P7 F16 1.538(10)
P7 F17 1.540(7)
P7 F13 1.546(8)
P7 F14 1.563(7)
P8 F21 1.568(6)
P8 F22 1.589(6)
P8 F20 1.594(6)
P8 F19 1.598(6)
P8 F24 1.602(6)
P8 F23 1.611(6)
